data_7006487
loop_
_publ_author_name
'Foreman, Mark R. S.'
'Hudson, Michael J.'
'Drew, Michael G. B.'
'Hill, Cl\'ement'
'Madic, Charles'

_publ_section_title
;
 Complexes formed between the quadridentate, heterocyclic molecules
 6,6'-bis-(5,6-dialkyl-1,2,4-triazin-3-yl)-2,2'-bipyridine (BTBP) and
 lanthanides(III): implications for the partitioning of actinides(III)
 and lanthanides(III).
;
_journal_issue 13
_journal_name_full 'Dalton transactions (Cambridge, England : 2003)'
_journal_page_first 1645
_journal_page_last 1653
_journal_paper_doi 10.1039/b511321k
_journal_year 2006
_chemical_formula_sum 'C24 H28 Ce N11 O10'
_chemical_formula_weight 770.69
_chemical_name_systematic
;
?
;
_space_group_IT_number 13
_symmetry_cell_setting monoclinic
_symmetry_space_group_name_Hall '-P 2yc'
_symmetry_space_group_name_H-M 'P 1 2/c 1'
_atom_sites_solution_hydrogens geom
_atom_sites_solution_primary direct
_atom_sites_solution_secondary difmap
_audit_creation_method SHELXL
_cell_angle_alpha 90.00
_cell_angle_beta 99.834(10)
_cell_angle_gamma 90.00
_cell_formula_units_Z 2
_cell_length_a 8.859(9)
_cell_length_b 11.992(13)
_cell_length_c 15.897(17)
_cell_measurement_temperature 293(2)
_cell_volume 1664(3)
_computing_cell_refinement XDS
_computing_data_collection 'XDS (Kabsch, 1991)'
_computing_data_reduction XDS
_computing_molecular_graphics PLATON(Spek,1994)
_computing_structure_refinement 'SHELXL-93 (Sheldrick, 1993)'
_computing_structure_solution 'SHELXS-86 (Sheldrick, 1990)'
_diffrn_ambient_temperature 293(2)
_diffrn_measured_fraction_theta_full 0.98
_diffrn_measurement_device 'Marresearch Image Plate'
_diffrn_measurement_method '95 frames at 2^o intervals, counting time 2 min.'
_diffrn_radiation_monochromator graphite
_diffrn_radiation_source 'fine-focus sealed tube'
_diffrn_radiation_type MoK\a
_diffrn_radiation_wavelength 0.71073
_diffrn_reflns_av_R_equivalents 0.1024
_diffrn_reflns_av_sigmaI/netI 0.1042
_diffrn_reflns_limit_h_max 10
_diffrn_reflns_limit_h_min -10
_diffrn_reflns_limit_k_max 14
_diffrn_reflns_limit_k_min -13
_diffrn_reflns_limit_l_max 19
_diffrn_reflns_limit_l_min -19
_diffrn_reflns_number 8614
_diffrn_reflns_theta_full 25.91
_diffrn_reflns_theta_max 25.91
_diffrn_reflns_theta_min 2.14
_exptl_absorpt_coefficient_mu 1.434
_exptl_absorpt_correction_T_max 1.000
_exptl_absorpt_correction_T_min 0.615
_exptl_absorpt_correction_type empirical
_exptl_absorpt_process_details
;
DIFABS, Walker, N. and Stuart, D., Acta Cryst 1983 A39 158.
;
_exptl_crystal_colour orange
_exptl_crystal_density_diffrn 1.538
_exptl_crystal_description needle
_exptl_crystal_F_000 774
_exptl_crystal_size_max 0.30
_exptl_crystal_size_mid 0.05
_exptl_crystal_size_min 0.05
_refine_diff_density_max 9.701
_refine_diff_density_min -1.807
_refine_diff_density_rms 0.333
_refine_ls_extinction_coef 0.0156(43)
_refine_ls_extinction_expression Fc^*^=kFc[1+0.001xFc^2^\l^3^/sin(2\q)]^-1/4^
_refine_ls_extinction_method SHELXL
_refine_ls_goodness_of_fit_all 1.086
_refine_ls_goodness_of_fit_obs 1.138
_refine_ls_matrix_type full
_refine_ls_number_parameters 212
_refine_ls_number_reflns 3201
_refine_ls_number_restraints 0
_refine_ls_restrained_S_all 1.086
_refine_ls_restrained_S_obs 1.138
_refine_ls_R_factor_all 0.1447
_refine_ls_R_factor_obs 0.1202
_refine_ls_shift/esd_max 0.083
_refine_ls_shift/esd_mean 0.002
_refine_ls_structure_factor_coef Fsqd
_refine_ls_weighting_details
;
w=1/[\s^2^(Fo^2^)+(0.1894P)^2^+37.5152P] where P=(Fo^2^+2Fc^2^)/3
;
_refine_ls_weighting_scheme calc
_refine_ls_wR_factor_all 0.3225
_refine_ls_wR_factor_obs 0.3036
_reflns_number_observed 2585
_reflns_number_total 3201
_reflns_observed_criterion >2sigma(I)
_cod_data_source_file b511321k.txt
_cod_data_source_block ce
_cod_original_cell_volume 1664.0(30)
_cod_original_sg_symbol_H-M P2/c
_cod_database_code 7006487

loop_
_symmetry_equiv_pos_as_xyz
'x, y, z'
'x, -y, z+1/2'
'-x, -y, -z'
'-x, y, -z-1/2'

loop_
_atom_site_aniso_label
_atom_site_aniso_U_11
_atom_site_aniso_U_22
_atom_site_aniso_U_33
_atom_site_aniso_U_23
_atom_site_aniso_U_13
_atom_site_aniso_U_12
Ce1 0.0260(7) 0.0197(7) 0.0192(6) 0.000 0.0060(4) 0.000
N1 0.057(9) 0.025(7) 0.048(8) 0.008(6) 0.021(7) 0.002(6)
N2 0.035(7) 0.042(8) 0.036(7) -0.003(6) 0.012(6) -0.009(6)
C3 0.028(7) 0.032(8) 0.026(7) 0.006(6) 0.005(6) -0.006(6)
N4 0.035(7) 0.053(9) 0.043(8) -0.001(7) 0.012(6) -0.006(7)
C5 0.038(9) 0.056(12) 0.057(11) -0.020(9) 0.027(8) -0.016(8)
C6 0.065(13) 0.047(11) 0.052(11) 0.016(9) 0.017(10) -0.011(9)
C7 0.035(9) 0.039(9) 0.039(8) 0.012(7) 0.010(7) 0.001(7)
N8 0.028(7) 0.030(7) 0.043(7) 0.005(6) 0.011(6) 0.006(5)
C9 0.065(11) 0.022(8) 0.031(8) -0.012(6) 0.014(8) 0.000(7)
C10 0.054(11) 0.054(11) 0.054(11) 0.000(10) 0.009(9) 0.000(10)
C11 0.079(14) 0.042(11) 0.051(11) -0.018(8) 0.029(11) 0.009(10)
C12 0.046(10) 0.048(10) 0.041(9) -0.004(8) 0.020(8) 0.005(8)
C51 0.055(12) 0.079(16) 0.049(11) 0.017(10) 0.025(9) -0.009(11)
C52 0.059(14) 0.091(17) 0.072(14) -0.005(13) 0.039(12) 0.005(12)
C61 0.127(24) 0.054(14) 0.088(18) 0.027(13) 0.044(17) -0.016(15)
C62 0.145(28) 0.044(13) 0.126(24) 0.023(15) 0.065(22) 0.007(16)
O41 0.063(10) 0.087(12) 0.050(8) 0.022(7) -0.001(7) -0.010(8)
N43 0.045(9) 0.063(11) 0.051(9) -0.003(8) -0.014(8) -0.010(8)
O44 0.053(10) 0.187(25) 0.074(12) -0.009(13) -0.014(9) -0.016(12)
O42 0.038(7) 0.089(11) 0.061(9) -0.006(8) 0.008(6) 0.006(7)
O51 0.073(11) 0.039(8) 0.114(14) -0.003(9) -0.014(10) -0.001(7)
N53 0.076(17) 0.020(10) 0.071(15) 0.000 0.007(14) 0.000
O52 0.136(27) 0.024(12) 0.209(37) 0.000 0.008(26) 0.000

loop_
_atom_site_label
_atom_site_type_symbol
_atom_site_fract_x
_atom_site_fract_y
_atom_site_fract_z
_atom_site_U_iso_or_equiv
_atom_site_thermal_displace_type
_atom_site_occupancy
_atom_site_calc_flag
_atom_site_refinement_flags
_atom_site_disorder_group
Ce1 Ce 0.0000 0.20717(9) 0.2500 0.0214(5) Uani 1 d S .
N1 N 0.1618(18) 0.3184(11) 0.0781(10) 0.042(3) Uani 1 d . .
N2 N 0.1372(15) 0.2167(12) 0.1128(9) 0.037(3) Uani 1 d . .
C3 C 0.1725(16) 0.1264(13) 0.0744(9) 0.029(3) Uani 1 d . .
N4 N 0.2387(16) 0.1224(13) 0.0031(9) 0.043(3) Uani 1 d . .
C5 C 0.2726(21) 0.2205(16) -0.0268(13) 0.048(5) Uani 1 d . .
C6 C 0.2299(25) 0.3201(16) 0.0092(13) 0.054(5) Uani 1 d . .
C7 C 0.1386(18) 0.0125(14) 0.1085(10) 0.037(4) Uani 1 d . .
N8 N 0.0661(14) 0.0132(11) 0.1781(8) 0.033(3) Uani 1 d . .
C9 C 0.0370(22) -0.0859(13) 0.2117(10) 0.038(4) Uani 1 d . .
C10 C 0.0523(36) -0.1936(12) 0.1654(17) 0.054(5) Uani 1 d . .
H10 H 0.0012 -0.2590 0.1745 0.065 Uiso 1 calc R .
C11 C 0.1532(27) -0.1830(16) 0.1068(13) 0.055(5) Uani 1 d . .
H11 H 0.2018 -0.2462 0.0905 0.066 Uiso 1 calc R .
C12 C 0.1820(21) -0.0801(15) 0.0727(11) 0.044(4) Uani 1 d . .
H12 H 0.2309 -0.0759 0.0254 0.052 Uiso 1 calc R .
C51 C 0.3559(25) 0.2196(19) -0.1032(13) 0.059(6) Uani 1 d . .
H51A H 0.2919 0.2566 -0.1506 0.071 Uiso 1 calc R .
H51B H 0.4494 0.2627 -0.0888 0.071 Uiso 1 calc R .
C52 C 0.3966(26) 0.1042(21) -0.1321(15) 0.071(6) Uani 1 d . .
H52C H 0.4486 0.0631 -0.0839 0.085 Uiso 1 calc R .
H52D H 0.4622 0.1112 -0.1740 0.085 Uiso 1 calc R .
H52E H 0.3047 0.0656 -0.1565 0.085 Uiso 1 calc R .
C61 C 0.2592(38) 0.4328(19) -0.0270(18) 0.087(9) Uani 1 d . .
H61A H 0.3661 0.4356 -0.0334 0.104 Uiso 1 calc R .
H61B H 0.1986 0.4378 -0.0838 0.104 Uiso 1 calc R .
C62 C 0.2272(42) 0.5314(19) 0.0206(21) 0.100(10) Uani 1 d . .
H62C H 0.1262 0.5257 0.0345 0.120 Uiso 1 calc R .
H62D H 0.2333 0.5967 -0.0136 0.120 Uiso 1 calc R .
H62E H 0.3009 0.5367 0.0722 0.120 Uiso 1 calc R .
O41 O 0.1872(19) 0.1958(14) 0.3923(10) 0.068(4) Uani 1 d . .
N43 N 0.3113(20) 0.1968(15) 0.3645(11) 0.056(4) Uani 1 d . .
O44 O 0.4361(21) 0.2091(21) 0.4067(13) 0.108(8) Uani 1 d . .
O42 O 0.2947(16) 0.1867(13) 0.2810(10) 0.063(4) Uani 1 d . .
O51 O -0.1093(20) 0.4025(12) 0.2149(12) 0.079(5) Uani 1 d . .
O52 O 0.0000 0.5605(18) 0.2500 0.125(13) Uani 1 d S .
N53 N 0.0000 0.4569(17) 0.2500 0.057(6) Uani 1 d S .
O100 O 0.5000 0.4403(46) -0.2500 0.088(15) Uiso 0.50 d SP .
O200 O 0.5000 0.4223(41) 0.2500 0.077(13) Uiso 0.50 d SP .

loop_
_atom_type_symbol
_atom_type_description
_atom_type_scat_dispersion_real
_atom_type_scat_dispersion_imag
_atom_type_scat_source
C C 0.0033 0.0016 'International Tables Vol C Tables 4.2.6.8 and 6.1.1.4'
H H 0.0000 0.0000 'International Tables Vol C Tables 4.2.6.8 and 6.1.1.4'
N N 0.0061 0.0033 'International Tables Vol C Tables 4.2.6.8 and 6.1.1.4'
O O 0.0106 0.0060 'International Tables Vol C Tables 4.2.6.8 and 6.1.1.4'
Ce Ce -0.2486 2.6331 'International Tables Vol C Tables 4.2.6.8 and 6.1.1.4'

loop_
_geom_angle_atom_site_label_1
_geom_angle_atom_site_label_2
_geom_angle_atom_site_label_3
_geom_angle
_geom_angle_site_symmetry_1
_geom_angle_site_symmetry_3
_geom_angle_publ_flag
O51 Ce1 O51 47.5(7) . 4_556 ?
O51 Ce1 O41 113.8(5) . . ?
O51 Ce1 O41 72.2(5) 4_556 . ?
O51 Ce1 O41 72.2(5) . 4_556 ?
O51 Ce1 O41 113.8(5) 4_556 4_556 ?
O41 Ce1 O41 173.9(7) . 4_556 ?
O51 Ce1 O42 73.3(5) . 4_556 ?
O51 Ce1 O42 117.4(5) 4_556 4_556 ?
O41 Ce1 O42 129.9(5) . 4_556 ?
O41 Ce1 O42 49.3(5) 4_556 4_556 ?
O51 Ce1 O42 117.4(5) . . ?
O51 Ce1 O42 73.3(5) 4_556 . ?
O41 Ce1 O42 49.3(5) . . ?
O41 Ce1 O42 129.9(5) 4_556 . ?
O42 Ce1 O42 169.1(7) 4_556 . ?
O51 Ce1 N2 86.0(5) . 4_556 ?
O51 Ce1 N2 89.5(5) 4_556 4_556 ?
O41 Ce1 N2 66.4(5) . 4_556 ?
O41 Ce1 N2 113.9(5) 4_556 4_556 ?
O42 Ce1 N2 64.8(5) 4_556 4_556 ?
O42 Ce1 N2 115.7(5) . 4_556 ?
O51 Ce1 N2 89.5(5) . . ?
O51 Ce1 N2 86.0(5) 4_556 . ?
O41 Ce1 N2 113.9(5) . . ?
O41 Ce1 N2 66.4(5) 4_556 . ?
O42 Ce1 N2 115.7(5) 4_556 . ?
O42 Ce1 N2 64.8(5) . . ?
N2 Ce1 N2 175.1(6) 4_556 . ?
O51 Ce1 N8 142.9(5) . . ?
O51 Ce1 N8 141.2(5) 4_556 . ?
O41 Ce1 N8 99.9(5) . . ?
O41 Ce1 N8 74.7(4) 4_556 . ?
O42 Ce1 N8 97.1(5) 4_556 . ?
O42 Ce1 N8 73.4(4) . . ?
N2 Ce1 N8 122.9(4) 4_556 . ?
N2 Ce1 N8 61.9(4) . . ?
O51 Ce1 N8 141.2(5) . 4_556 ?
O51 Ce1 N8 142.9(5) 4_556 4_556 ?
O41 Ce1 N8 74.7(4) . 4_556 ?
O41 Ce1 N8 99.9(5) 4_556 4_556 ?
O42 Ce1 N8 73.4(4) 4_556 4_556 ?
O42 Ce1 N8 97.1(5) . 4_556 ?
N2 Ce1 N8 61.9(4) 4_556 4_556 ?
N2 Ce1 N8 122.9(4) . 4_556 ?
N8 Ce1 N8 61.0(5) . 4_556 ?
C6 N1 N2 117.9(14) . . ?
C3 N2 N1 118.8(13) . . ?
C3 N2 Ce1 121.6(10) . . ?
N1 N2 Ce1 119.4(9) . . ?
N2 C3 N4 126.1(14) . . ?
N2 C3 C7 120.1(12) . . ?
N4 C3 C7 113.8(14) . . ?
C5 N4 C3 115.1(15) . . ?
N4 C5 C6 121.1(16) . . ?
N4 C5 C51 116.8(16) . . ?
C6 C5 C51 122.1(17) . . ?
N1 C6 C5 120.7(16) . . ?
N1 C6 C61 117.2(19) . . ?
C5 C6 C61 122.1(19) . . ?
C12 C7 N8 123.9(15) . . ?
C12 C7 C3 120.5(14) . . ?
N8 C7 C3 115.5(14) . . ?
C9 N8 C7 117.6(13) . . ?
C9 N8 Ce1 121.5(9) . . ?
C7 N8 Ce1 120.8(10) . . ?
N8 C9 C9 118.0(8) . 4_556 ?
N8 C9 C10 121.7(13) . . ?
C9 C9 C10 119.5(9) 4_556 . ?
C11 C10 C9 111.6(17) . . ?
C12 C11 C10 121.3(15) . . ?
C7 C12 C11 119.2(15) . . ?
C52 C51 C5 114.7(17) . . ?
C62 C61 C6 117.9(21) . . ?
N43 O41 Ce1 99.4(11) . . ?
O44 N43 O41 125.7(20) . . ?
O44 N43 O42 120.6(20) . . ?
O41 N43 O42 113.6(15) . . ?
N43 O42 Ce1 96.8(10) . . ?
N53 O51 Ce1 98.6(12) . . ?
O51 N53 O51 115.4(22) 4_556 . ?
O51 N53 O52 122.3(11) 4_556 . ?
O51 N53 O52 122.3(11) . . ?

loop_
_geom_bond_atom_site_label_1
_geom_bond_atom_site_label_2
_geom_bond_distance
_geom_bond_site_symmetry_2
_geom_bond_publ_flag
Ce1 O51 2.56(2) . ?
Ce1 O51 2.56(2) 4_556 ?
Ce1 O41 2.570(15) . ?
Ce1 O41 2.570(15) 4_556 ?
Ce1 O42 2.584(14) 4_556 ?
Ce1 O42 2.584(14) . ?
Ce1 N2 2.674(13) 4_556 ?
Ce1 N2 2.674(13) . ?
Ce1 N8 2.699(13) . ?
Ce1 N8 2.699(13) 4_556 ?
N1 N2 1.37(2) . ?
C3 N2 1.31(2) . ?
C3 N4 1.36(2) . ?
N4 C5 1.32(2) . ?
C5 C6 1.40(3) . ?
C5 C51 1.52(2) . ?
C6 N1 1.34(2) . ?
C6 C61 1.51(3) . ?
N8 C7 1.37(2) . ?
N8 C9 1.35(2) . ?
C9 C9 1.48(3) 4_556 ?
C9 C10 1.50(2) . ?
C10 C11 1.40(3) . ?
C11 C12 1.39(3) . ?
C12 C7 1.33(2) . ?
C7 C3 1.52(2) . ?
C61 C62 1.46(4) . ?
C51 C52 1.52(3) . ?
O41 N43 1.25(2) . ?
N43 O44 1.20(2) . ?
N43 O42 1.32(2) . ?
O51 N53 1.22(2) . ?
N53 O51 1.22(2) 4_556 ?
N53 O52 1.24(3) . ?
